data_7246359
loop_
_publ_author_name
'Li, Chaoxiong'
'Sun, Xuancheng'
'Meng, Xianggao'
'Wang, Dunjia'
'Zheng, Chunyang'

_publ_section_title
;
 Construction of ZnII/CdII-CPs and their fluorescent detection for Fe3+,
 Cr2O72&#x2212; and TNP in water via luminescence quenching
;
_journal_issue 18
_journal_name_full CrystEngComm
_journal_page_first 2728
_journal_page_last 2738
_journal_paper_doi 10.1039/D3CE00135K
_journal_volume 25
_journal_year 2023
_chemical_formula_moiety 'C32 H27 N5 O4 Zn, C3 H7 N O'
_chemical_formula_sum 'C35 H34 N6 O5 Zn'
_chemical_formula_weight 684.05
_space_group_crystal_system orthorhombic
_space_group_IT_number 61
_space_group_name_Hall '-P 2ac 2ab'
_space_group_name_H-M_alt 'P b c a'
_atom_sites_solution_hydrogens mixed
_atom_sites_solution_primary iterative
_audit_creation_date 2023-01-31
_audit_creation_method
;
Olex2 1.3-alpha
(compiled 2019.04.09 svn.r3586 for OlexSys, GUI svn.r5731)
;
_audit_update_record
;
2023-02-05 deposited with the CCDC.	2023-03-01 downloaded from the CCDC.
;
_cell_angle_alpha 90
_cell_angle_beta 90
_cell_angle_gamma 90
_cell_formula_units_Z 8
_cell_length_a 14.3710(2)
_cell_length_b 19.0998(2)
_cell_length_c 23.8664(2)
_cell_measurement_reflns_used 13946
_cell_measurement_temperature 293(2)
_cell_measurement_theta_max 68.0090
_cell_measurement_theta_min 3.7110
_cell_volume 6550.93(13)
_computing_cell_refinement 'CrysAlisPro 1.171.40.53 (Rigaku OD, 2019)'
_computing_data_collection 'CrysAlisPro 1.171.40.53 (Rigaku OD, 2019)'
_computing_data_reduction 'CrysAlisPro 1.171.40.53 (Rigaku OD, 2019)'
_computing_molecular_graphics 'Olex2 (Dolomanov et al., 2009)'
_computing_publication_material 'Olex2 (Dolomanov et al., 2009)'
_computing_structure_refinement 'ShelXL (Sheldrick, 2015)'
_computing_structure_solution 'olex2.solve (Bourhis et al., 2015)'
_diffrn_ambient_temperature 293(2)
_diffrn_detector 'CCD plate'
_diffrn_detector_area_resol_mean 10.0000
_diffrn_detector_type HyPix3000
_diffrn_measured_fraction_theta_full 0.997
_diffrn_measured_fraction_theta_max 0.992
_diffrn_measurement_details
;
List of Runs (angles in degrees, time in seconds):

  # Type    Start    End  Width  t~exp~   \w     \q     \k     \f   Frames
#--------------------------------------------------------------------------
  1  \w    -16.00   9.00   0.50    0.20    --  -41.86  20.00  68.00   50
  2  \w     39.00  64.00   0.50    0.20    --   43.42-107.00 141.00   50
  3  \w     26.00 103.00   0.50    0.29    --   96.32-107.00 141.00  154
  4  \w     42.00 110.00   0.50    0.29    --   96.32 -33.00 150.00  136
  5  \w    113.00 169.00   0.50    0.29    --   96.32  20.00  68.00  112
  6  \w     84.00 115.00   0.50    0.29    --   96.32 -50.00   0.00   62
  7  \w     74.00 113.00   0.50    0.29    --   96.32-117.00   0.00   78
  8  \w     44.00  70.00   0.50    0.29    --   96.32-117.00   0.00   52
  9  \w     24.00  90.00   0.50    0.20    --   43.42-121.00  57.00  132
 10  \w     30.00  99.00   0.50    0.29    --   96.32-121.00  57.00  138
 11  \w     30.00 113.00   0.50    0.29    --   96.32-117.00 120.00  166
 12  \w     32.00  58.00   0.50    0.29    --   96.32 -50.00   0.00   52
 13  \w    -29.00  53.00   0.50    0.20    --   43.42 -20.00 -98.00  164
 14  \w     57.00  90.00   0.50    0.29    --   96.32 -20.00 -98.00   66
 15  \w    107.00 132.00   0.50    0.29    --   96.32 107.00-120.00   50
 16  \w     80.00 111.00   0.50    0.20    --   43.42 138.00-150.00   62
 17  \w     67.00 107.00   0.50    0.20    --   43.42 138.00-180.00   80
 18  \w     57.00  82.00   0.50    0.20    --   43.42 153.00 -60.00   50
 19  \w    -52.00 -26.00   0.50    0.20    --  -41.86 107.00-120.00   52
 20  \w   -104.00 -79.00   0.50    0.20    --  -41.86 -20.00 -98.00   50
 21  \w    -94.00 -69.00   0.50    0.20    --  -41.86 -54.00 -60.00   50
 22  \w    -55.00 -30.00   0.50    0.20    --  -41.86 -54.00 -60.00   50
 23  \w    -83.00 -58.00   0.50    0.20    --  -41.86-153.00-101.00   50
 24  \w    -95.00 -70.00   0.50    0.29    --  -94.76 121.00 140.00   50
 25  \w   -109.00 -77.00   0.50    0.29    --  -94.76-117.00  90.00   64
 26  \w    -96.00 -71.00   0.50    0.20    --  -41.86-138.00  30.00   50
;
_diffrn_measurement_device 'four-circle diffractometer'
_diffrn_measurement_device_type 'XtaLAB Synergy, Single source at home/near, HyPix3000'
_diffrn_measurement_method '\w scans'
_diffrn_orient_matrix_type 'CrysAlisPro convention (1999,Acta A55,543-557)'
_diffrn_orient_matrix_UB_11 0.0166947000
_diffrn_orient_matrix_UB_12 0.0208322000
_diffrn_orient_matrix_UB_13 0.0615644000
_diffrn_orient_matrix_UB_21 -0.1052015000
_diffrn_orient_matrix_UB_22 -0.0054842000
_diffrn_orient_matrix_UB_23 0.0115371000
_diffrn_orient_matrix_UB_31 0.0118831000
_diffrn_orient_matrix_UB_32 -0.0777246000
_diffrn_orient_matrix_UB_33 0.0156631000
_diffrn_radiation_monochromator mirror
_diffrn_radiation_probe x-ray
_diffrn_radiation_type 'Cu K\a'
_diffrn_radiation_wavelength 1.54184
_diffrn_reflns_av_R_equivalents 0.0273
_diffrn_reflns_av_unetI/netI 0.0229
_diffrn_reflns_Laue_measured_fraction_full 0.997
_diffrn_reflns_Laue_measured_fraction_max 0.992
_diffrn_reflns_limit_h_max 17
_diffrn_reflns_limit_h_min -17
_diffrn_reflns_limit_k_max 10
_diffrn_reflns_limit_k_min -22
_diffrn_reflns_limit_l_max 28
_diffrn_reflns_limit_l_min -25
_diffrn_reflns_number 24035
_diffrn_reflns_point_group_measured_fraction_full 0.997
_diffrn_reflns_point_group_measured_fraction_max 0.992
_diffrn_reflns_theta_full 67.684
_diffrn_reflns_theta_max 68.405
_diffrn_reflns_theta_min 3.704
_diffrn_source 'micro-focus sealed X-ray tube'
_diffrn_source_type 'PhotonJet (Cu) X-ray Source'
_exptl_absorpt_coefficient_mu 1.467
_exptl_absorpt_correction_T_max 1.00000
_exptl_absorpt_correction_T_min 0.76186
_exptl_absorpt_correction_type multi-scan
_exptl_absorpt_process_details
;
CrysAlisPro 1.171.40.53 (Rigaku Oxford Diffraction, 2019)
Empirical absorption correction using spherical harmonics,
 implemented in SCALE3 ABSPACK scaling algorithm.
;
_exptl_crystal_colour 'clear light colourless'
_exptl_crystal_colour_lustre clear
_exptl_crystal_colour_modifier light
_exptl_crystal_colour_primary colourless
_exptl_crystal_density_diffrn 1.387
_exptl_crystal_description block
_exptl_crystal_F_000 2848
_exptl_crystal_size_max 0.2
_exptl_crystal_size_mid 0.2
_exptl_crystal_size_min 0.15
_refine_diff_density_max 0.531
_refine_diff_density_min -0.429
_refine_diff_density_rms 0.061
_refine_ls_extinction_method none
_refine_ls_goodness_of_fit_ref 1.038
_refine_ls_hydrogen_treatment constr
_refine_ls_matrix_type full
_refine_ls_number_parameters 494
_refine_ls_number_reflns 5958
_refine_ls_number_restraints 190
_refine_ls_restrained_S_all 1.102
_refine_ls_R_factor_all 0.0558
_refine_ls_R_factor_gt 0.0497
_refine_ls_shift/su_max 0.001
_refine_ls_shift/su_mean 0.000
_refine_ls_structure_factor_coef Fsqd
_refine_ls_weighting_details 'w=1/[\s^2^(Fo^2^)+(0.0810P)^2^+3.8783P] where P=(Fo^2^+2Fc^2^)/3'
_refine_ls_weighting_scheme calc
_refine_ls_wR_factor_gt 0.1412
_refine_ls_wR_factor_ref 0.1464
_reflns_Friedel_coverage 0.000
_reflns_number_gt 5133
_reflns_number_total 5958
_reflns_threshold_expression 'I > 2\s(I)'
_cod_data_source_file d3ce00135k2.cif
_cod_data_source_block 6
_cod_depositor_comments 'Adding full bibliography for 7246356--7246361.cif.'
_cod_database_code 7246359
_shelx_shelxl_version_number 2018/3
_shelx_space_group_comment
;
The symmetry employed for this shelxl refinement is uniquely defined
by the following loop, which should always be used as a source of
symmetry information in preference to the above space-group names.
They are only intended as comments.
;
_shelx_estimated_absorpt_t_max 0.810
_shelx_estimated_absorpt_t_min 0.758
_diffrn_oxdiff_digest_frames
;
01159d693c57003b8756328e9b1e222c0b02070faee
;
_reflns_odcompleteness_completeness 99.77
_reflns_odcompleteness_iscentric 1
_reflns_odcompleteness_theta 66.97
_olex2_refinement_description
;
1. Fixed Uiso
 At 1.2 times of:
  All C(H) groups, All C(H,H) groups, All C(H,H,H,H) groups, All N(H,H) groups
 At 1.5 times of:
  All C(H,H,H) groups
2. Restrained distances
 H19-H28C
 2.2 with sigma of 0.02
 H33A-H1AB
 2.2 with sigma of 0.02
3. Rigid bond restraints
 N6, C33, C35, C34, O34
 with sigma for 1-2 distances of 0.01 and sigma for 1-3 distances of 0.01
4. Uiso/Uaniso restraints and constraints
C35 \\sim N6 \\sim C33 \\sim C34 \\sim O34: within 2A with sigma of 0.04 and
sigma for terminal atoms of 0.08
Uanis(C32) \\sim Ueq: with sigma of 0.005 and sigma for terminal atoms of 0.01
Uanis(C35) \\sim Ueq, Uanis(N6) \\sim Ueq, Uanis(C33) \\sim Ueq, Uanis(C34)
\\sim Ueq, Uanis(O34) \\sim Ueq: with sigma of 0.005 and sigma for terminal
atoms of 0.01
5. Rigid body (RIGU) restrains
 N4, N5, C29, C30, C31, C32
 with sigma for 1-2 distances of 0.001 and sigma for 1-3 distances of 0.002
 H7, N1, H1A, H1B, N5
 with sigma for 1-2 distances of 0.001 and sigma for 1-3 distances of 0.002
 C29A, C32A, N4A, C31A, C30A, N5A, C28
 with sigma for 1-2 distances of 0.001 and sigma for 1-3 distances of 0.002
 C32, C29, N4, C31, C30, C28, N5
 with sigma for 1-2 distances of 0.001 and sigma for 1-3 distances of 0.002
 N6, C33, C35, C34, O34
 with sigma for 1-2 distances of 0.001 and sigma for 1-3 distances of 0.002
6. Others
 Sof(H7)=Sof(H28C)=Sof(H28D)=Sof(N1)=Sof(H1A)=Sof(H1B)=Sof(N4A)=Sof(N5A)=
 Sof(C31A)=Sof(H31A)=Sof(C32A)=Sof(H32D)=Sof(H32E)=Sof(H32F)=Sof(C30A)=
 Sof(H30A)=Sof(C29A)=1-FVAR(1)
 Sof(N4)=Sof(N5)=Sof(N1A)=Sof(H1AA)=Sof(H1AB)=Sof(H6)=Sof(H28A)=Sof(H28B)=
 Sof(C29)=Sof(C30)=Sof(H30)=Sof(C31)=Sof(H31)=Sof(C32)=Sof(H32A)=Sof(H32B)=
 Sof(H32C)=FVAR(1)
7.a Riding coordinates:
 C28(H28A,H28B), C28(H28C,H28D)
7.b Rotating group:
 N1A(H1AA,H1AB)
7.c Secondary CH2 refined with riding coordinates:
 C13(H13A,H13B)
7.d Aromatic/amide H refined with riding coordinates:
 C3(H3), C4(H4), C6(H6), C7(H7), C9(H9), C10(H10), C16(H16), C17(H17),
 C18(H18), C19(H19), C23(H23), C24(H24), C25(H25), C26(H26), C30(H30), C31(H31),
  C31A(H31A), C30A(H30A), C34(H34)
7.e X=CH2 refined with riding coordinates:
 N1(H1A,H1B)
7.f Idealised Me refined as rotating group:
 C12(H12A,H12B,H12C), C32(H32A,H32B,H32C), C32A(H32D,H32E,H32F), C33(H33A,H33B,
 H33C), C35(H35A,H35B,H35C)
;
_smtbx_masks_void_probe_radius 1.2
_smtbx_masks_void_truncation_radius 1.2
_olex2_submission_special_instructions 'No special instructions were received'
_oxdiff_exptl_absorpt_empirical_details
;
Empirical correction (ABSPACK) includes:
- Absorption correction using spherical harmonics
- Frame scaling
;
_oxdiff_exptl_absorpt_empirical_full_max 1.212
_oxdiff_exptl_absorpt_empirical_full_min 0.725

loop_
_space_group_symop_operation_xyz
'x, y, z'
'-x+1/2, -y, z+1/2'
'-x, y+1/2, -z+1/2'
'x+1/2, -y+1/2, -z'
'-x, -y, -z'
'x-1/2, y, -z-1/2'
'x, -y-1/2, z-1/2'
'-x-1/2, y-1/2, z'

loop_
_atom_site_label
_atom_site_type_symbol
_atom_site_fract_x
_atom_site_fract_y
_atom_site_fract_z
_atom_site_U_iso_or_equiv
_atom_site_adp_type
_atom_site_occupancy
_atom_site_site_symmetry_order
_atom_site_calc_flag
_atom_site_refinement_flags_posn
_atom_site_refinement_flags_adp
_atom_site_refinement_flags_occupancy
_atom_site_disorder_assembly
_atom_site_disorder_group
Zn1 Zn 0.05844(2) 0.53092(2) 0.86857(2) 0.04606(15) Uani 1 1 d . . . . .
O1 O 0.10818(15) 0.43940(10) 0.88702(9) 0.0624(5) Uani 1 1 d . . . . .
O2 O 0.20267(17) 0.45798(11) 0.81640(12) 0.0802(7) Uani 1 1 d . . . . .
O3 O 0.25975(17) 0.09772(11) 0.91802(11) 0.0808(7) Uani 1 1 d . . . . .
O4 O 0.38645(16) 0.12292(11) 0.87035(10) 0.0718(6) Uani 1 1 d . . . . .
N2 N -0.00899(16) 0.53577(12) 0.79401(10) 0.0526(5) Uani 1 1 d . . . . .
N3 N -0.05591(14) 0.56417(14) 0.70981(10) 0.0548(6) Uani 1 1 d . . . . .
N4 N 0.4506(2) 0.51875(18) 0.57601(13) 0.0436(7) Uani 0.698(5) 1 d . U P A 1
N5 N 0.3241(2) 0.52817(19) 0.52557(14) 0.0461(7) Uani 0.698(5) 1 d . U P A 1
N1A N 0.3402(3) 0.3620(2) 0.7957(2) 0.0909(15) Uani 0.698(5) 1 d . . P A 1
H1AA H 0.370749 0.334152 0.772356 0.109 Uiso 0.698(5) 1 d GR . P A 1
H1AB H 0.303409 0.389065 0.774958 0.109 Uiso 0.698(5) 1 d DGR . P A 1
C1 C 0.17249(19) 0.42042(13) 0.85383(12) 0.0513(6) Uani 1 1 d . . . . .
C2 C 0.20926(18) 0.34793(13) 0.86273(11) 0.0474(6) Uani 1 1 d . . . . .
C3 C 0.16295(18) 0.30237(13) 0.89920(12) 0.0512(6) Uani 1 1 d . . . . .
H3 H 0.109718 0.317640 0.917689 0.061 Uiso 1 1 calc R . . . .
C4 C 0.19477(18) 0.23542(13) 0.90819(11) 0.0501(6) Uani 1 1 d . . . . .
H4 H 0.162380 0.205660 0.932083 0.060 Uiso 1 1 calc R . . . .
C5 C 0.27550(18) 0.21187(13) 0.88161(11) 0.0457(5) Uani 1 1 d . . . . .
C6 C 0.32209(18) 0.25671(14) 0.84506(12) 0.0526(6) Uani 1 1 d . . . . .
H6 H 0.375890 0.241531 0.827136 0.063 Uiso 0.698(5) 1 calc R . P A 1
C7 C 0.28859(19) 0.32436(14) 0.83511(12) 0.0530(6) Uani 1 1 d . . . . .
H7 H 0.319333 0.353575 0.810026 0.064 Uiso 0.302(5) 1 calc R U P A 2
C8 C 0.30876(19) 0.13822(14) 0.89166(12) 0.0511(6) Uani 1 1 d . . . . .
C9 C -0.1292(2) 0.5340(2) 0.73639(14) 0.0774(10) Uani 1 1 d . . . . .
H9 H -0.188103 0.526470 0.721476 0.093 Uiso 1 1 calc R . . . .
C10 C -0.1009(2) 0.5171(2) 0.78792(14) 0.0726(9) Uani 1 1 d . . . . .
H10 H -0.137400 0.496001 0.815305 0.087 Uiso 1 1 calc R . . . .
C11 C 0.01595(17) 0.56505(15) 0.74603(12) 0.0515(6) Uani 1 1 d . . . . .
C12 C 0.1095(2) 0.5948(2) 0.73451(15) 0.0819(11) Uani 1 1 d . . . . .
H12A H 0.104109 0.644175 0.727913 0.123 Uiso 1 1 calc GR . . . .
H12B H 0.135491 0.572547 0.701997 0.123 Uiso 1 1 calc GR . . . .
H12C H 0.149322 0.586761 0.766152 0.123 Uiso 1 1 calc GR . . . .
C13 C -0.0649(2) 0.5980(2) 0.65452(14) 0.0695(9) Uani 1 1 d . . . . .
H13A H -0.073321 0.647877 0.660478 0.083 Uiso 1 1 calc R . . . .
H13B H -0.121156 0.580588 0.636909 0.083 Uiso 1 1 calc R . . . .
C14 C 0.01453(19) 0.58823(18) 0.61400(12) 0.0587(7) Uani 1 1 d . . . . .
C15 C 0.0311(2) 0.52093(17) 0.59130(11) 0.0573(7) Uani 1 1 d . . . . .
C16 C -0.0243(2) 0.4618(2) 0.60572(14) 0.0711(9) Uani 1 1 d . . . . .
H16 H -0.072276 0.467236 0.631471 0.085 Uiso 1 1 calc R . . . .
C17 C -0.0092(3) 0.3982(2) 0.58327(15) 0.0812(10) Uani 1 1 d . . . . .
H17 H -0.046913 0.360805 0.593552 0.097 Uiso 1 1 calc R . . . .
C18 C 0.0632(3) 0.3878(2) 0.54424(16) 0.0821(10) Uani 1 1 d . . . . .
H18 H 0.073114 0.343693 0.528833 0.099 Uiso 1 1 calc R . . . .
C19 C 0.1182(2) 0.44229(18) 0.52930(14) 0.0671(8) Uani 1 1 d . . . . .
H19 H 0.165780 0.434723 0.503599 0.081 Uiso 1 1 calc DR . . . .
C20 C 0.10562(19) 0.51058(17) 0.55159(11) 0.0557(7) Uani 1 1 d . . . . .
C21 C 0.15898(18) 0.56893(16) 0.53415(11) 0.0538(6) Uani 1 1 d . . . . .
C22 C 0.1346(2) 0.63619(17) 0.55211(13) 0.0626(7) Uani 1 1 d . . . . .
C23 C 0.1750(3) 0.69815(18) 0.52852(18) 0.0839(11) Uani 1 1 d . . . . .
H23 H 0.215938 0.693559 0.498587 0.101 Uiso 1 1 calc R . . . .
C24 C 0.1559(3) 0.7625(2) 0.5479(2) 0.1087(16) Uani 1 1 d . . . . .
H24 H 0.181753 0.801568 0.530581 0.130 Uiso 1 1 calc R . . . .
C25 C 0.0966(3) 0.7711(2) 0.5948(2) 0.1048(14) Uani 1 1 d . . . . .
H25 H 0.088257 0.815164 0.610617 0.126 Uiso 1 1 calc R . . . .
C26 C 0.0525(3) 0.7152(2) 0.61632(18) 0.0819(10) Uani 1 1 d . . . . .
H26 H 0.011797 0.721966 0.646139 0.098 Uiso 1 1 calc R . . . .
C27 C 0.0655(2) 0.64579(18) 0.59522(13) 0.0626(8) Uani 1 1 d . . . . .
C28 C 0.24233(19) 0.55878(16) 0.49602(11) 0.0548(6) Uani 1 1 d . U . . .
H28A H 0.251381 0.524649 0.466401 0.066 Uiso 0.698(5) 1 d R . P A 1
H28B H 0.279571 0.599619 0.487041 0.066 Uiso 0.698(5) 1 d R . P A 1
H28C H 0.242151 0.511279 0.481631 0.066 Uiso 0.302(5) 1 d DR . P A 2
H28D H 0.238251 0.590569 0.464421 0.066 Uiso 0.302(5) 1 d R . P A 2
C29 C 0.3846(3) 0.5628(3) 0.5592(2) 0.0511(10) Uani 0.698(5) 1 d . U P A 1
C30 C 0.3550(4) 0.4630(2) 0.5198(2) 0.0647(12) Uani 0.698(5) 1 d . U P A 1
H30 H 0.327890 0.427899 0.498232 0.078 Uiso 0.698(5) 1 calc R . P A 1
C31 C 0.4329(4) 0.4571(2) 0.5507(2) 0.0594(12) Uani 0.698(5) 1 d . U P A 1
H31 H 0.468774 0.416802 0.554177 0.071 Uiso 0.698(5) 1 calc R . P A 1
C32 C 0.3799(6) 0.6374(3) 0.5766(4) 0.107(2) Uani 0.698(5) 1 d . U P A 1
H32A H 0.332206 0.643062 0.604370 0.160 Uiso 0.698(5) 1 calc GR . P A 1
H32B H 0.365656 0.665914 0.544584 0.160 Uiso 0.698(5) 1 calc GR . P A 1
H32C H 0.438749 0.651356 0.591931 0.160 Uiso 0.698(5) 1 calc GR . P A 1
N1 N 0.4054(6) 0.2436(5) 0.8175(5) 0.093(4) Uani 0.302(5) 1 d . U P A 2
H1A H 0.433580 0.204383 0.822250 0.112 Uiso 0.302(5) 1 calc R U P A 2
H1B H 0.428762 0.274821 0.795617 0.112 Uiso 0.302(5) 1 calc R U P A 2
N4A N 0.4552(7) 0.5616(6) 0.5790(4) 0.064(2) Uani 0.302(5) 1 d . U P A 2
N5A N 0.3318(6) 0.5727(5) 0.5270(4) 0.0588(19) Uani 0.302(5) 1 d . U P A 2
C31A C 0.4454(11) 0.6356(7) 0.5638(7) 0.087(4) Uani 0.302(5) 1 d . U P A 2
H31A H 0.485314 0.671424 0.574742 0.105 Uiso 0.302(5) 1 calc R . P A 2
C32A C 0.3731(15) 0.4551(7) 0.5566(9) 0.095(5) Uani 0.302(5) 1 d . U P A 2
H32D H 0.314712 0.444265 0.574154 0.143 Uiso 0.302(5) 1 calc GR . P A 2
H32E H 0.422769 0.433734 0.577308 0.143 Uiso 0.302(5) 1 calc GR . P A 2
H32F H 0.373045 0.437433 0.518919 0.143 Uiso 0.302(5) 1 calc GR . P A 2
C30A C 0.3766(11) 0.6426(7) 0.5347(8) 0.086(4) Uani 0.302(5) 1 d . U P A 2
H30A H 0.355409 0.684589 0.519650 0.104 Uiso 0.302(5) 1 calc R . P A 2
C29A C 0.3865(11) 0.5329(7) 0.5556(6) 0.060(3) Uani 0.302(5) 1 d . U P A 2
N6 N 0.1411(5) 0.3161(4) 0.7105(3) 0.1613(18) Uani 1 1 d . U . . .
O34 O 0.0121(4) 0.2967(4) 0.7609(2) 0.207(2) Uani 1 1 d . U . . .
C33 C 0.2002(8) 0.3657(6) 0.6849(4) 0.249(4) Uani 1 1 d . U . . .
H33A H 0.263902 0.352715 0.691133 0.374 Uiso 1 1 calc DGR . . . .
H33B H 0.188917 0.411066 0.700894 0.374 Uiso 1 1 calc GR . . . .
H33C H 0.187978 0.367151 0.645404 0.374 Uiso 1 1 calc GR . . . .
C35 C 0.1596(8) 0.2479(6) 0.7118(4) 0.242(4) Uani 1 1 d . U . . .
H35A H 0.160151 0.229708 0.674271 0.363 Uiso 1 1 calc GR . . . .
H35B H 0.112697 0.224199 0.733251 0.363 Uiso 1 1 calc GR . . . .
H35C H 0.219365 0.240444 0.728764 0.363 Uiso 1 1 calc GR . . . .
C34 C 0.0678(6) 0.3400(5) 0.7372(3) 0.163(2) Uani 1 1 d . U . . .
H34 H 0.056388 0.387845 0.738971 0.196 Uiso 1 1 calc R . . . .

loop_
_atom_site_aniso_label
_atom_site_aniso_U_11
_atom_site_aniso_U_22
_atom_site_aniso_U_33
_atom_site_aniso_U_23
_atom_site_aniso_U_13
_atom_site_aniso_U_12
Zn1 0.0445(2) 0.0399(2) 0.0538(2) 0.00440(14) 0.00118(14) -0.00091(13)
O1 0.0692(13) 0.0459(10) 0.0722(13) 0.0027(9) 0.0020(11) 0.0096(9)
O2 0.0766(15) 0.0518(11) 0.1122(19) 0.0254(12) 0.0180(14) 0.0068(10)
O3 0.0815(15) 0.0559(12) 0.1049(18) 0.0296(12) 0.0207(14) 0.0095(11)
O4 0.0648(13) 0.0468(11) 0.1039(18) 0.0071(10) 0.0178(12) 0.0104(10)
N2 0.0472(12) 0.0591(13) 0.0514(13) 0.0047(10) 0.0014(10) -0.0074(10)
N3 0.0408(11) 0.0750(15) 0.0487(12) 0.0012(11) 0.0028(9) 0.0023(10)
N4 0.0457(16) 0.0388(16) 0.0463(16) -0.0056(13) -0.0044(12) 0.0018(13)
N5 0.0436(15) 0.0488(16) 0.0460(16) 0.0004(14) -0.0002(12) -0.0005(12)
N1A 0.089(3) 0.073(3) 0.111(4) 0.020(3) 0.020(3) 0.008(2)
C1 0.0489(14) 0.0430(13) 0.0622(16) 0.0017(12) -0.0068(13) -0.0026(11)
C2 0.0477(13) 0.0390(12) 0.0554(15) -0.0002(11) -0.0073(11) -0.0045(10)
C3 0.0469(13) 0.0456(13) 0.0610(16) -0.0036(12) 0.0015(12) 0.0002(11)
C4 0.0511(14) 0.0437(13) 0.0555(15) 0.0039(11) 0.0024(12) -0.0036(11)
C5 0.0474(13) 0.0397(12) 0.0500(13) -0.0010(10) -0.0052(11) -0.0024(10)
C6 0.0473(13) 0.0485(14) 0.0621(16) 0.0010(12) 0.0051(12) 0.0005(11)
C7 0.0515(14) 0.0442(13) 0.0633(16) 0.0073(12) -0.0007(13) -0.0065(11)
C8 0.0517(15) 0.0453(13) 0.0564(15) 0.0012(12) -0.0045(12) -0.0017(11)
C9 0.0495(16) 0.121(3) 0.0619(19) -0.0050(18) -0.0021(15) -0.0269(17)
C10 0.0582(17) 0.103(3) 0.0561(17) 0.0031(17) 0.0014(15) -0.0342(17)
C11 0.0382(12) 0.0621(16) 0.0543(15) 0.0074(13) 0.0017(11) 0.0024(12)
C12 0.0441(15) 0.133(3) 0.068(2) 0.031(2) -0.0016(14) -0.0134(18)
C13 0.0519(16) 0.100(3) 0.0564(17) 0.0137(17) 0.0016(13) 0.0197(16)
C14 0.0463(14) 0.083(2) 0.0470(14) 0.0122(14) -0.0015(12) 0.0130(14)
C15 0.0495(14) 0.080(2) 0.0420(13) 0.0099(13) -0.0018(12) 0.0006(14)
C16 0.0618(18) 0.096(3) 0.0558(18) 0.0054(17) 0.0050(15) -0.0139(17)
C17 0.084(2) 0.088(3) 0.071(2) 0.0032(19) 0.0106(19) -0.030(2)
C18 0.085(2) 0.082(2) 0.080(2) -0.0046(19) 0.0107(19) -0.0166(19)
C19 0.0653(18) 0.0725(19) 0.0636(18) 0.0000(16) 0.0054(15) -0.0021(16)
C20 0.0481(14) 0.0729(18) 0.0462(14) 0.0093(13) -0.0023(12) 0.0006(13)
C21 0.0455(13) 0.0692(17) 0.0468(14) 0.0134(13) -0.0010(11) 0.0061(12)
C22 0.0540(16) 0.0715(19) 0.0623(17) 0.0181(15) 0.0011(14) 0.0105(14)
C23 0.083(2) 0.065(2) 0.104(3) 0.0291(19) 0.022(2) 0.0176(17)
C24 0.103(3) 0.072(2) 0.151(4) 0.034(3) 0.030(3) 0.018(2)
C25 0.108(3) 0.067(2) 0.139(4) 0.012(3) 0.013(3) 0.024(2)
C26 0.077(2) 0.082(2) 0.088(2) 0.006(2) 0.0045(19) 0.0284(19)
C27 0.0575(16) 0.0706(19) 0.0595(17) 0.0111(15) -0.0030(13) 0.0186(14)
C28 0.0473(12) 0.0706(17) 0.0465(13) 0.0101(12) 0.0006(11) 0.0017(12)
C29 0.0458(19) 0.0469(17) 0.061(2) -0.0007(19) -0.0086(16) 0.0035(17)
C30 0.063(2) 0.0561(18) 0.075(3) -0.0182(19) -0.020(2) 0.0068(17)
C31 0.058(2) 0.0458(18) 0.074(3) -0.0166(18) -0.015(2) 0.0060(16)
C32 0.105(5) 0.059(2) 0.158(6) -0.030(3) -0.047(5) 0.017(3)
N1 0.067(5) 0.060(5) 0.152(10) 0.034(6) 0.059(6) 0.020(4)
N4A 0.070(4) 0.058(4) 0.063(5) 0.002(4) -0.005(3) 0.000(3)
N5A 0.055(3) 0.063(4) 0.059(4) 0.005(4) -0.003(3) -0.001(3)
C31A 0.082(6) 0.054(4) 0.125(10) 0.009(5) -0.015(6) -0.007(4)
C32A 0.123(13) 0.048(4) 0.114(13) 0.001(5) -0.034(13) -0.004(5)
C30A 0.080(6) 0.054(4) 0.125(10) 0.012(5) -0.013(7) -0.004(4)
C29A 0.066(5) 0.050(4) 0.065(6) 0.000(4) -0.003(4) 0.004(3)
N6 0.149(3) 0.199(4) 0.136(3) -0.005(3) -0.025(3) -0.017(3)
O34 0.168(4) 0.285(6) 0.169(4) 0.058(4) -0.028(3) -0.056(4)
C33 0.234(7) 0.299(7) 0.214(7) 0.044(6) 0.026(6) -0.059(6)
C35 0.268(8) 0.203(4) 0.254(8) -0.051(6) -0.053(7) 0.008(5)
C34 0.153(4) 0.183(4) 0.153(4) 0.009(3) -0.019(3) -0.016(3)

loop_
_atom_type_symbol
_atom_type_description
_atom_type_scat_dispersion_real
_atom_type_scat_dispersion_imag
_atom_type_scat_source
C C 0.0181 0.0091 'International Tables Vol C Tables 4.2.6.8 and 6.1.1.4'
H H 0.0000 0.0000 'International Tables Vol C Tables 4.2.6.8 and 6.1.1.4'
N N 0.0311 0.0180 'International Tables Vol C Tables 4.2.6.8 and 6.1.1.4'
O O 0.0492 0.0322 'International Tables Vol C Tables 4.2.6.8 and 6.1.1.4'
Zn Zn -1.5491 0.6778 'International Tables Vol C Tables 4.2.6.8 and 6.1.1.4'

loop_
_geom_angle_atom_site_label_1
_geom_angle_atom_site_label_2
_geom_angle_atom_site_label_3
_geom_angle
_geom_angle_site_symmetry_1
_geom_angle_site_symmetry_3
_geom_angle_publ_flag
O1 Zn1 N2 114.61(9) . . ?
O1 Zn1 N4 91.71(12) . 6_557 ?
O1 Zn1 N4A 113.0(3) . 6_557 ?
O4 Zn1 O1 131.69(10) 8_665 . ?
O4 Zn1 N2 100.02(9) 8_665 . ?
O4 Zn1 N4 113.55(13) 8_665 6_557 ?
O4 Zn1 N4A 91.3(3) 8_665 6_557 ?
N2 Zn1 N4 102.13(11) . 6_557 ?
N4A Zn1 N2 100.3(3) 6_557 . ?
C1 O1 Zn1 112.58(18) . . ?
C8 O4 Zn1 125.71(19) . 8_655 ?
C10 N2 Zn1 122.65(19) . . ?
C11 N2 Zn1 130.45(18) . . ?
C11 N2 C10 106.1(2) . . ?
C9 N3 C13 122.4(2) . . ?
C11 N3 C9 107.5(2) . . ?
C11 N3 C13 129.5(2) . . ?
C29 N4 Zn1 131.4(3) . 6_657 ?
C29 N4 C31 106.4(4) . . ?
C31 N4 Zn1 122.1(3) . 6_657 ?
C29 N5 C28 126.5(4) . . ?
C30 N5 C28 125.6(4) . . ?
C30 N5 C29 107.7(4) . . ?
H1AA N1A H1AB 107.1 . . ?
C7 N1A H1AA 112.2 . . ?
C7 N1A H1AB 111.0 . . ?
O1 C1 C2 115.6(2) . . ?
O2 C1 O1 123.0(3) . . ?
O2 C1 C2 121.3(3) . . ?
C3 C2 C1 119.7(2) . . ?
C7 C2 C1 121.4(2) . . ?
C7 C2 C3 118.9(2) . . ?
C2 C3 H3 119.4 . . ?
C4 C3 C2 121.1(2) . . ?
C4 C3 H3 119.4 . . ?
C3 C4 H4 119.8 . . ?
C3 C4 C5 120.3(2) . . ?
C5 C4 H4 119.8 . . ?
C4 C5 C8 119.5(2) . . ?
C6 C5 C4 119.0(2) . . ?
C6 C5 C8 121.4(2) . . ?
C5 C6 H6 119.7 . . ?
C5 C6 C7 120.6(2) . . ?
C7 C6 H6 119.7 . . ?
N1 C6 C5 126.9(4) . . ?
N1 C6 C7 112.5(4) . . ?
N1A C7 C6 114.0(3) . . ?
C2 C7 N1A 126.0(3) . . ?
C2 C7 C6 120.0(2) . . ?
C2 C7 H7 120.0 . . ?
C6 C7 H7 120.0 . . ?
O3 C8 O4 124.9(3) . . ?
O3 C8 C5 119.4(3) . . ?
O4 C8 C5 115.7(2) . . ?
N3 C9 H9 126.4 . . ?
C10 C9 N3 107.3(3) . . ?
C10 C9 H9 126.4 . . ?
N2 C10 H10 125.5 . . ?
C9 C10 N2 109.1(3) . . ?
C9 C10 H10 125.5 . . ?
N2 C11 N3 110.0(2) . . ?
N2 C11 C12 124.5(3) . . ?
N3 C11 C12 125.4(3) . . ?
C11 C12 H12A 109.5 . . ?
C11 C12 H12B 109.5 . . ?
C11 C12 H12C 109.5 . . ?
H12A C12 H12B 109.5 . . ?
H12A C12 H12C 109.5 . . ?
H12B C12 H12C 109.5 . . ?
N3 C13 H13A 108.1 . . ?
N3 C13 H13B 108.1 . . ?
N3 C13 C14 116.9(2) . . ?
H13A C13 H13B 107.3 . . ?
C14 C13 H13A 108.1 . . ?
C14 C13 H13B 108.1 . . ?
C15 C14 C13 119.1(3) . . ?
C27 C14 C13 120.4(3) . . ?
C27 C14 C15 120.3(3) . . ?
C14 C15 C16 122.3(3) . . ?
C14 C15 C20 120.0(3) . . ?
C16 C15 C20 117.7(3) . . ?
C15 C16 H16 119.0 . . ?
C17 C16 C15 122.0(3) . . ?
C17 C16 H16 119.0 . . ?
C16 C17 H17 119.7 . . ?
C16 C17 C18 120.6(3) . . ?
C18 C17 H17 119.7 . . ?
C17 C18 H18 120.2 . . ?
C19 C18 C17 119.7(4) . . ?
C19 C18 H18 120.2 . . ?
C18 C19 H19 118.9 . . ?
C18 C19 C20 122.2(3) . . ?
C20 C19 H19 118.9 . . ?
C19 C20 C15 117.8(3) . . ?
C21 C20 C15 119.2(3) . . ?
C21 C20 C19 123.0(3) . . ?
C20 C21 C28 120.2(3) . . ?
C22 C21 C20 119.8(3) . . ?
C22 C21 C28 120.0(3) . . ?
C21 C22 C23 122.4(3) . . ?
C21 C22 C27 120.6(3) . . ?
C23 C22 C27 117.0(3) . . ?
C22 C23 H23 118.7 . . ?
C24 C23 C22 122.6(4) . . ?
C24 C23 H23 118.7 . . ?
C23 C24 H24 120.0 . . ?
C23 C24 C25 120.1(4) . . ?
C25 C24 H24 120.0 . . ?
C24 C25 H25 120.2 . . ?
C26 C25 C24 119.6(4) . . ?
C26 C25 H25 120.2 . . ?
C25 C26 H26 118.7 . . ?
C25 C26 C27 122.7(4) . . ?
C27 C26 H26 118.7 . . ?
C14 C27 C22 119.4(3) . . ?
C14 C27 C26 123.3(3) . . ?
C26 C27 C22 117.3(3) . . ?
N5 C28 C21 112.9(2) . . ?
N5 C28 H28A 88.6 . . ?
N5 C28 H28B 89.2 . . ?
C21 C28 H28A 129.0 . . ?
C21 C28 H28B 117.7 . . ?
C21 C28 H28C 109.3 . . ?
C21 C28 H28D 109.8 . . ?
H28A C28 H28B 107.8 . . ?
H28C C28 H28D 108.1 . . ?
N5A C28 C21 110.9(4) . . ?
N5A C28 H28C 109.9 . . ?
N5A C28 H28D 108.8 . . ?
N4 C29 N5 109.2(5) . . ?
N4 C29 C32 123.7(5) . . ?
N5 C29 C32 127.1(5) . . ?
N5 C30 H30 126.3 . . ?
N5 C30 C31 107.4(4) . . ?
C31 C30 H30 126.3 . . ?
N4 C31 H31 125.4 . . ?
C30 C31 N4 109.3(4) . . ?
C30 C31 H31 125.4 . . ?
C29 C32 H32A 109.5 . . ?
C29 C32 H32B 109.5 . . ?
C29 C32 H32C 109.5 . . ?
H32A C32 H32B 109.5 . . ?
H32A C32 H32C 109.5 . . ?
H32B C32 H32C 109.5 . . ?
C6 N1 H1A 120.0 . . ?
C6 N1 H1B 120.0 . . ?
H1A N1 H1B 120.0 . . ?
C29A N4A C31A 103.6(11) . . ?
C30A N5A C28 125.9(9) . . ?
C29A N5A C28 132.5(11) . . ?
C29A N5A C30A 101.5(11) . . ?
N4A C31A H31A 125.5 . . ?
C30A C31A N4A 109.0(12) . . ?
C30A C31A H31A 125.5 . . ?
H32D C32A H32E 109.5 . . ?
H32D C32A H32F 109.5 . . ?
H32E C32A H32F 109.5 . . ?
C29A C32A H32D 109.5 . . ?
C29A C32A H32E 109.5 . . ?
C29A C32A H32F 109.5 . . ?
N5A C30A H30A 125.6 . . ?
C31A C30A N5A 108.8(11) . . ?
C31A C30A H30A 125.6 . . ?
N4A C29A N5A 117.1(13) . . ?
N4A C29A C32A 121.7(14) . . ?
N5A C29A C32A 121.0(14) . . ?
C35 N6 C33 123.2(10) . . ?
C34 N6 C33 117.3(9) . . ?
C34 N6 C35 119.3(9) . . ?
N6 C33 H33A 109.5 . . ?
N6 C33 H33B 109.5 . . ?
N6 C33 H33C 109.5 . . ?
H33A C33 H33B 109.5 . . ?
H33A C33 H33C 109.5 . . ?
H33B C33 H33C 109.5 . . ?
N6 C35 H35A 109.5 . . ?
N6 C35 H35B 109.5 . . ?
N6 C35 H35C 109.5 . . ?
H35A C35 H35B 109.5 . . ?
H35A C35 H35C 109.5 . . ?
H35B C35 H35C 109.5 . . ?
N6 C34 H34 120.3 . . ?
O34 C34 N6 119.4(9) . . ?
O34 C34 H34 120.3 . . ?

loop_
_geom_bond_atom_site_label_1
_geom_bond_atom_site_label_2
_geom_bond_distance
_geom_bond_site_symmetry_2
_geom_bond_publ_flag
Zn1 O1 1.9392(19) . ?
Zn1 O4 1.928(2) 8_665 ?
Zn1 N2 2.028(2) . ?
Zn1 N4 2.051(3) 6_557 ?
Zn1 N4A 2.027(9) 6_557 ?
O1 C1 1.270(4) . ?
O2 C1 1.225(3) . ?
O3 C8 1.221(3) . ?
O4 C8 1.261(3) . ?
N2 C10 1.375(4) . ?
N2 C11 1.324(3) . ?
N3 C9 1.358(4) . ?
N3 C11 1.347(3) . ?
N3 C13 1.475(4) . ?
N4 C29 1.329(6) . ?
N4 C31 1.347(6) . ?
N5 C28 1.489(4) . ?
N5 C29 1.356(7) . ?
N5 C30 1.330(6) . ?
N1A H1AA 0.8863 . ?
N1A H1AB 0.8894 . ?
N1A C7 1.397(5) . ?
C1 C2 1.497(4) . ?
C2 C3 1.399(4) . ?
C2 C7 1.392(4) . ?
C3 H3 0.9300 . ?
C3 C4 1.375(4) . ?
C4 H4 0.9300 . ?
C4 C5 1.397(4) . ?
C5 C6 1.394(4) . ?
C5 C8 1.505(4) . ?
C6 H6 0.9300 . ?
C6 C7 1.399(4) . ?
C6 N1 1.389(8) . ?
C7 H7 0.9300 . ?
C9 H9 0.9300 . ?
C9 C10 1.335(5) . ?
C10 H10 0.9300 . ?
C11 C12 1.485(4) . ?
C12 H12A 0.9600 . ?
C12 H12B 0.9600 . ?
C12 H12C 0.9600 . ?
C13 H13A 0.9700 . ?
C13 H13B 0.9700 . ?
C13 C14 1.508(4) . ?
C14 C15 1.415(4) . ?
C14 C27 1.395(5) . ?
C15 C16 1.424(4) . ?
C15 C20 1.444(4) . ?
C16 H16 0.9300 . ?
C16 C17 1.344(5) . ?
C17 H17 0.9300 . ?
C17 C18 1.411(5) . ?
C18 H18 0.9300 . ?
C18 C19 1.355(5) . ?
C19 H19 0.9300 . ?
C19 C20 1.420(5) . ?
C20 C21 1.415(4) . ?
C21 C22 1.399(4) . ?
C21 C28 1.517(4) . ?
C22 C23 1.433(5) . ?
C22 C27 1.441(4) . ?
C23 H23 0.9300 . ?
C23 C24 1.342(6) . ?
C24 H24 0.9300 . ?
C24 C25 1.416(6) . ?
C25 H25 0.9300 . ?
C25 C26 1.343(6) . ?
C26 H26 0.9300 . ?
C26 C27 1.431(5) . ?
C28 H28A 0.9704 . ?
C28 H28B 0.9699 . ?
C28 H28C 0.9701 . ?
C28 H28D 0.9700 . ?
C28 N5A 1.506(9) . ?
C29 C32 1.485(7) . ?
C30 H30 0.9300 . ?
C30 C31 1.346(7) . ?
C31 H31 0.9300 . ?
C32 H32A 0.9600 . ?
C32 H32B 0.9600 . ?
C32 H32C 0.9600 . ?
N1 H1A 0.8600 . ?
N1 H1B 0.8600 . ?
N4A C31A 1.465(17) . ?
N4A C29A 1.261(18) . ?
N5A C30A 1.494(17) . ?
N5A C29A 1.290(18) . ?
C31A H31A 0.9300 . ?
C31A C30A 1.22(2) . ?
C32A H32D 0.9600 . ?
C32A H32E 0.9600 . ?
C32A H32F 0.9600 . ?
C32A C29A 1.498(17) . ?
C30A H30A 0.9300 . ?
N6 C33 1.411(10) . ?
N6 C35 1.330(10) . ?
N6 C34 1.314(9) . ?
O34 C34 1.282(8) . ?
C33 H33A 0.9600 . ?
C33 H33B 0.9600 . ?
C33 H33C 0.9600 . ?
C35 H35A 0.9600 . ?
C35 H35B 0.9600 . ?
C35 H35C 0.9600 . ?
C34 H34 0.9300 . ?

loop_
_geom_torsion_atom_site_label_1
_geom_torsion_atom_site_label_2
_geom_torsion_atom_site_label_3
_geom_torsion_atom_site_label_4
_geom_torsion
_geom_torsion_site_symmetry_1
_geom_torsion_site_symmetry_2
_geom_torsion_site_symmetry_3
_geom_torsion_site_symmetry_4
_geom_torsion_publ_flag
Zn1 O1 C1 O2 3.8(4) . . . . ?
Zn1 O1 C1 C2 -175.46(17) . . . . ?
Zn1 O4 C8 O3 5.6(4) 8_655 . . . ?
Zn1 O4 C8 C5 -172.78(18) 8_655 . . . ?
Zn1 N2 C10 C9 172.2(3) . . . . ?
Zn1 N2 C11 N3 -171.28(19) . . . . ?
Zn1 N2 C11 C12 8.3(5) . . . . ?
Zn1 N4 C29 N5 -174.7(3) 6_657 . . . ?
Zn1 N4 C29 C32 4.4(9) 6_657 . . . ?
Zn1 N4 C31 C30 175.9(4) 6_657 . . . ?
Zn1 N4A C31A C30A -176.4(13) 6_657 . . . ?
Zn1 N4A C29A N5A 175.6(8) 6_657 . . . ?
Zn1 N4A C29A C32A -9(2) 6_657 . . . ?
O1 C1 C2 C3 10.2(4) . . . . ?
O1 C1 C2 C7 -170.3(2) . . . . ?
O2 C1 C2 C3 -169.1(3) . . . . ?
O2 C1 C2 C7 10.4(4) . . . . ?
N3 C9 C10 N2 -0.7(4) . . . . ?
N3 C13 C14 C15 68.1(4) . . . . ?
N3 C13 C14 C27 -117.7(3) . . . . ?
N5 C30 C31 N4 0.0(7) . . . . ?
C1 C2 C3 C4 179.8(2) . . . . ?
C1 C2 C7 N1A -2.5(5) . . . . ?
C1 C2 C7 C6 178.9(3) . . . . ?
C2 C3 C4 C5 1.1(4) . . . . ?
C3 C2 C7 N1A 177.0(4) . . . . ?
C3 C2 C7 C6 -1.6(4) . . . . ?
C3 C4 C5 C6 -1.3(4) . . . . ?
C3 C4 C5 C8 -179.5(2) . . . . ?
C4 C5 C6 C7 0.0(4) . . . . ?
C4 C5 C6 N1 176.3(7) . . . . ?
C4 C5 C8 O3 7.8(4) . . . . ?
C4 C5 C8 O4 -173.8(3) . . . . ?
C5 C6 C7 N1A -177.3(3) . . . . ?
C5 C6 C7 C2 1.4(4) . . . . ?
C6 C5 C8 O3 -170.4(3) . . . . ?
C6 C5 C8 O4 8.1(4) . . . . ?
C7 C2 C3 C4 0.3(4) . . . . ?
C8 C5 C6 C7 178.2(2) . . . . ?
C8 C5 C6 N1 -5.5(8) . . . . ?
C9 N3 C11 N2 0.8(4) . . . . ?
C9 N3 C11 C12 -178.8(3) . . . . ?
C9 N3 C13 C14 -141.8(3) . . . . ?
C10 N2 C11 N3 -1.2(3) . . . . ?
C10 N2 C11 C12 178.4(3) . . . . ?
C11 N2 C10 C9 1.2(4) . . . . ?
C11 N3 C9 C10 0.0(4) . . . . ?
C11 N3 C13 C14 48.6(5) . . . . ?
C13 N3 C9 C10 -171.7(3) . . . . ?
C13 N3 C11 N2 171.7(3) . . . . ?
C13 N3 C11 C12 -7.9(5) . . . . ?
C13 C14 C15 C16 -0.5(4) . . . . ?
C13 C14 C15 C20 178.8(3) . . . . ?
C13 C14 C27 C22 -173.5(3) . . . . ?
C13 C14 C27 C26 5.9(4) . . . . ?
C14 C15 C16 C17 178.8(3) . . . . ?
C14 C15 C20 C19 -178.9(3) . . . . ?
C14 C15 C20 C21 -2.5(4) . . . . ?
C15 C14 C27 C22 0.6(4) . . . . ?
C15 C14 C27 C26 -180.0(3) . . . . ?
C15 C16 C17 C18 0.3(6) . . . . ?
C15 C20 C21 C22 -4.9(4) . . . . ?
C15 C20 C21 C28 175.2(2) . . . . ?
C16 C15 C20 C19 0.5(4) . . . . ?
C16 C15 C20 C21 176.8(3) . . . . ?
C16 C17 C18 C19 0.1(6) . . . . ?
C17 C18 C19 C20 -0.1(6) . . . . ?
C18 C19 C20 C15 -0.2(5) . . . . ?
C18 C19 C20 C21 -176.3(3) . . . . ?
C19 C20 C21 C22 171.3(3) . . . . ?
C19 C20 C21 C28 -8.6(4) . . . . ?
C20 C15 C16 C17 -0.5(5) . . . . ?
C20 C21 C22 C23 -168.8(3) . . . . ?
C20 C21 C22 C27 10.2(4) . . . . ?
C20 C21 C28 N5 -74.2(4) . . . . ?
C20 C21 C28 N5A -110.1(5) . . . . ?
C21 C22 C23 C24 -175.8(4) . . . . ?
C21 C22 C27 C14 -8.1(4) . . . . ?
C21 C22 C27 C26 172.4(3) . . . . ?
C21 C28 N5A C30A -85.7(11) . . . . ?
C21 C28 N5A C29A 89.9(13) . . . . ?
C22 C21 C28 N5 105.9(3) . . . . ?
C22 C21 C28 N5A 70.0(5) . . . . ?
C22 C23 C24 C25 2.4(7) . . . . ?
C23 C22 C27 C14 171.0(3) . . . . ?
C23 C22 C27 C26 -8.5(4) . . . . ?
C23 C24 C25 C26 -6.4(7) . . . . ?
C24 C25 C26 C27 2.6(7) . . . . ?
C25 C26 C27 C14 -174.5(4) . . . . ?
C25 C26 C27 C22 4.9(5) . . . . ?
C27 C14 C15 C16 -174.7(3) . . . . ?
C27 C14 C15 C20 4.6(4) . . . . ?
C27 C22 C23 C24 5.1(6) . . . . ?
C28 N5 C29 N4 -177.3(3) . . . . ?
C28 N5 C29 C32 3.6(9) . . . . ?
C28 N5 C30 C31 176.4(4) . . . . ?
C28 C21 C22 C23 11.1(5) . . . . ?
C28 C21 C22 C27 -169.9(3) . . . . ?
C28 N5A C30A C31A 176.9(12) . . . . ?
C28 N5A C29A N4A -176.7(9) . . . . ?
C28 N5A C29A C32A 8(2) . . . . ?
C29 N4 C31 C30 -1.5(6) . . . . ?
C29 N5 C28 C21 -78.9(5) . . . . ?
C29 N5 C30 C31 1.4(6) . . . . ?
C30 N5 C28 C21 107.1(5) . . . . ?
C30 N5 C29 N4 -2.4(6) . . . . ?
C30 N5 C29 C32 178.5(7) . . . . ?
C31 N4 C29 N5 2.3(6) . . . . ?
C31 N4 C29 C32 -178.5(7) . . . . ?
N1 C6 C7 C2 -175.4(6) . . . . ?
N4A C31A C30A N5A 0(2) . . . . ?
C31A N4A C29A N5A 0.3(17) . . . . ?
C31A N4A C29A C32A 175.3(15) . . . . ?
C30A N5A C29A N4A -0.3(17) . . . . ?
C30A N5A C29A C32A -175.3(15) . . . . ?
C29A N4A C31A C30A -0.2(19) . . . . ?
C29A N5A C30A C31A 0.1(19) . . . . ?
C33 N6 C34 O34 179.8(7) . . . . ?
C35 N6 C34 O34 -4.7(12) . . . . ?
